data_1526011
loop_
_publ_author_name
'Ferraris, G.'
'Borutskii, B.E.'
'Belluso, E.'
'Gula, A.'
'Ageeva, O.A.'
'Soboleva, S.V.'

_publ_section_title
;
 A structural model of the layer titanosilicate bornemanite based on
 seidozewrite and lomonosovite modules
;
_journal_name_full 'Canadian Mineralogist'
_journal_page_first 1665
_journal_page_last 1673
_journal_volume 39
_journal_year 2001
_chemical_formula_sum 'Ba F0.9 H0.9 Mn0.5 Na5.5 Nb0.7 O21.1 P Si4 Ti2.3'
_chemical_name_systematic
;
(Ba Na2.5 Mn0.5) (Na3 Ti) (Ti1.3 Nb0.7) O2 (Si4 O14) (P O4) (O0.2 (O H)0.9 
F0.9)
;
_space_group_IT_number 9
_symmetry_space_group_name_Hall 'I -2b'
_symmetry_space_group_name_H-M 'I 1 1 b'
_cell_angle_alpha 90
_cell_angle_beta 90
_cell_angle_gamma 88.4
_cell_formula_units_Z 4
_cell_length_a 5.498
_cell_length_b 7.12
_cell_length_c 47.95
_cell_volume 1876.307
_citation_journal_id_ASTM CAMIA6
_cod_data_source_file Ferraris_CAMIA6_2001_1027.cif
_cod_data_source_block H0.9Ba1F0.9Mn0.5Na5.5Nb0.7O21.1P1Si4Ti2.3
_cod_original_sg_symbol_Hall 'C -2yc (-x,x+z,y)'
_cod_original_formula_sum 'H0.9 Ba1 F0.9 Mn0.5 Na5.5 Nb0.7 O21.1 P1 Si4 Ti2.3'
_cod_database_code 1526011

loop_
_symmetry_equiv_pos_as_xyz
x,y,z
x,y+1/2,-z
x+1/2,y+1/2,z+1/2
x+1/2,y+1,-z+1/2

loop_
_atom_site_label
_atom_site_type_symbol
_atom_site_fract_x
_atom_site_fract_y
_atom_site_fract_z
_atom_site_occupancy
_atom_site_U_iso_or_equiv
Na7 Na+1 0.615 0.775 0.546 0.35 0.0
P1 P+5 0.36 0.891 0.459 1 0.0
O6 O-2 0.492 0.583 0.317 1 0.0
O22 O-2 0.268 0.891 0.489 1 0.0
O5 O-2 0.258 -0.035 0.27 1 0.0
Na6 Na+1 0.98 0.56 0.464 0.65 0.0
Si1 Si+4 0.44 0.124 0.28 1 0.0
Mn2 Mn+2 0.18 0.587 0.408 0.25 0.0
Na2 Na+1 0.312 0.82 0.34 1 0.0
O10 O-2 0.726 0.563 0.407 1 0.0
O21 O-2 0.642 0.891 0.46 1 0.0
O9 O-2 0.907 0.372 0.314 1 0.0
O1 O-2 0.41 0.352 0.28 1 0.0
Si3 Si+4 0.726 0.361 0.391 1 0.0
O14 O-2 0.43 0.892 0.409 1 0.0
Si4 Si+4 0.675 0.783 0.399 1 0.0
O15 O-2 0.145 0.553 0.36 1 0.0
Na5 Na+1 0.18 0.587 0.408 0.75 0.0
O13 O-2 0.485 0.25 0.4 1 0.0
Ba2 Ba+2 0.615 0.775 0.546 0.65 0.0
Na1 Na+1 0.283 0.285 0.332 1 0.0
O18 O-2 0.648 0.408 0.359 0.55 0.0
F2 F-1 0.648 0.408 0.359 0.45 0.0
Ba1 Ba+2 0.98 0.56 0.464 0.35 0.0
O19 O-2 0.172 0.035 0.447 1 0.0
Mn1 Mn+2 0.785 0.4 0.265 0.25 0.0
Si2 Si+4 0.362 0.573 0.287 1 0.0
O4 O-2 0.097 0.65 0.278 1 0.0
Na4 Na+1 0.785 0.4 0.265 0.75 0.0
O8 O-2 0.9 0.86 0.314 1 0.0
Na3 Na+1 0.747 0.105 0.34 1 0.0
O7 O-2 0.456 0.024 0.31 1 0.0
Nb1 Nb+5 0.89 0.878 0.27 0.7 0.0
O3 O-2 0.735 0.119 0.283 1 0.0
O17 O-2 0.675 0.79 0.365 0.55 0.0
Ti1 Ti+4 0.175 0.088 0.405 1 0.0
Ti3 Ti+4 0.89 0.878 0.27 0.3 0.0
O12 O-2 0.942 0.863 0.404 1 0.0
O20 O-2 0.415 0.688 0.449 1 0.0
O11 O-2 0.97 0.316 0.409 1 0.0
O2 O-2 0.576 0.71 0.276 1 0.0
Ti2 Ti+4 0.835 0.608 0.336 1 0.0
F1 F-1 0.675 0.79 0.365 0.45 0.0
O16 O-2 0.105 0.051 0.365 1 0.0
